data_7238053
loop_
_publ_author_name
'Tang, Long'
'Wang, Huan-Huan'
'Fu, Yu-Hao'
'Wang, Yi-Tong'
'Wang, JiJiang'
'Hou, XiangYang'

_publ_section_title
;
 Three cobalt-based coordination polymers with tripodal carboxylate and
 imidazole-containing ligands: syntheses, structures, properties and DFT
 studies
;
_journal_issue 66
_journal_name_full 'RSC Advances'
_journal_page_first 38902
_journal_paper_doi 10.1039/C9RA07737E
_journal_volume 9
_journal_year 2019
_chemical_formula_sum 'C38 H27 Co N7 O6'
_chemical_formula_weight 736.59
_space_group_crystal_system triclinic
_space_group_IT_number 2
_space_group_name_Hall '-P 1'
_space_group_name_H-M_alt 'P -1'
_atom_sites_solution_hydrogens mixed
_audit_creation_method SHELXL-2018/1
_audit_update_record
;
2019-09-20 deposited with the CCDC.	2019-11-20 downloaded from the CCDC.
;
_cell_angle_alpha 94.820(3)
_cell_angle_beta 100.924(3)
_cell_angle_gamma 92.663(3)
_cell_formula_units_Z 2
_cell_length_a 9.0115(15)
_cell_length_b 10.9375(17)
_cell_length_c 17.301(3)
_cell_measurement_reflns_used 3461
_cell_measurement_temperature 293(2)
_cell_measurement_theta_max 28.3134
_cell_measurement_theta_min 2.3202
_cell_volume 1665.0(5)
_computing_cell_refinement 'SAINT (Bruker,1997)'
_computing_data_collection 'SMART (Bruker, 1997)'
_computing_data_reduction 'SAINT (Bruker,1997)'
_computing_molecular_graphics 'DIAMOND (Brandenburg, 1999)'
_computing_publication_material SHELXTL(Bruker,2000)
_computing_structure_refinement 'SHELXL-2018/1 (Sheldrick, 2018)'
_computing_structure_solution 'SHElXT (Sheldrick, 2015)'
_diffrn_ambient_temperature 293(2)
_diffrn_measured_fraction_theta_full 0.992
_diffrn_measured_fraction_theta_max 0.992
_diffrn_measurement_device_type 'Bruker SMART diffractometer'
_diffrn_measurement_method 'phi and omega scans'
_diffrn_radiation_type MoK\a
_diffrn_radiation_wavelength 0.71073
_diffrn_reflns_av_R_equivalents 0.0139
_diffrn_reflns_av_unetI/netI 0.0285
_diffrn_reflns_Laue_measured_fraction_full 0.992
_diffrn_reflns_Laue_measured_fraction_max 0.992
_diffrn_reflns_limit_h_max 10
_diffrn_reflns_limit_h_min -9
_diffrn_reflns_limit_k_max 12
_diffrn_reflns_limit_k_min -12
_diffrn_reflns_limit_l_max 19
_diffrn_reflns_limit_l_min -20
_diffrn_reflns_number 8424
_diffrn_reflns_point_group_measured_fraction_full 0.992
_diffrn_reflns_point_group_measured_fraction_max 0.992
_diffrn_reflns_theta_full 24.989
_diffrn_reflns_theta_max 24.989
_diffrn_reflns_theta_min 2.306
_diffrn_source 'fine-focus sealed tube'
_exptl_absorpt_coefficient_mu 0.576
_exptl_absorpt_correction_T_max 0.7457
_exptl_absorpt_correction_T_min 0.6638
_exptl_absorpt_correction_type multi-scan
_exptl_absorpt_process_details 'SADABS (Sheldrick, 2008)'
_exptl_crystal_colour red
_exptl_crystal_density_diffrn 1.469
_exptl_crystal_density_method 'not measured'
_exptl_crystal_description block
_exptl_crystal_F_000 758
_exptl_crystal_size_max 0.17
_exptl_crystal_size_mid 0.12
_exptl_crystal_size_min 0.10
_refine_diff_density_max 0.372
_refine_diff_density_min -0.373
_refine_diff_density_rms 0.057
_refine_ls_extinction_method none
_refine_ls_goodness_of_fit_ref 1.062
_refine_ls_hydrogen_treatment mixed
_refine_ls_matrix_type full
_refine_ls_number_parameters 472
_refine_ls_number_reflns 5817
_refine_ls_number_restraints 1
_refine_ls_restrained_S_all 1.062
_refine_ls_R_factor_all 0.0510
_refine_ls_R_factor_gt 0.0397
_refine_ls_shift/su_max 0.000
_refine_ls_shift/su_mean 0.000
_refine_ls_structure_factor_coef Fsqd
_refine_ls_weighting_details 'w=1/[\s^2^(Fo^2^)+(0.0697P)^2^+0.4053P] where P=(Fo^2^+2Fc^2^)/3'
_refine_ls_weighting_scheme calc
_refine_ls_wR_factor_gt 0.1113
_refine_ls_wR_factor_ref 0.1167
_reflns_Friedel_coverage 0.000
_reflns_number_gt 4809
_reflns_number_total 5817
_reflns_threshold_expression 'I > 2\s(I)'
_cod_data_source_file c9ra07737e2.cif
_cod_data_source_block yd1009_0m
_cod_database_code 7238053
_shelx_shelxl_version_number 2018/1
_shelx_space_group_comment
;
The symmetry employed for this shelxl refinement is uniquely defined
by the following loop, which should always be used as a source of
symmetry information in preference to the above space-group names.
They are only intended as comments.
;

loop_
_space_group_symop_operation_xyz
'x, y, z'
'-x, -y, -z'

loop_
_atom_site_label
_atom_site_type_symbol
_atom_site_fract_x
_atom_site_fract_y
_atom_site_fract_z
_atom_site_U_iso_or_equiv
_atom_site_adp_type
_atom_site_occupancy
_atom_site_site_symmetry_order
_atom_site_calc_flag
_atom_site_refinement_flags_posn
_atom_site_refinement_flags_adp
Co1 Co 0.36829(4) 0.56374(3) 0.08024(2) 0.03230(13) Uani 1 1 d . .
O1 O 0.3724(2) 0.55838(19) 0.20594(10) 0.0469(5) Uani 1 1 d . .
O2 O 0.1683(2) 0.61454(17) 0.13152(10) 0.0424(4) Uani 1 1 d . .
O3 O -0.8727(2) 0.9558(2) 0.44182(12) 0.0519(5) Uani 1 1 d D .
O4 O -0.8562(2) 0.95534(19) 0.57110(12) 0.0529(5) Uani 1 1 d . .
O5 O 0.2745(2) 0.60840(17) 0.97001(9) 0.0426(4) Uani 1 1 d . .
O6 O 0.4224(2) 0.4972(2) 0.90887(11) 0.0524(5) Uani 1 1 d . .
N1 N -0.1684(2) 0.71073(18) 0.46397(11) 0.0306(4) Uani 1 1 d . .
N2 N -0.1427(2) 0.72254(17) 0.60314(11) 0.0290(4) Uani 1 1 d . .
N3 N 0.0562(2) 0.65109(17) 0.54304(10) 0.0275(4) Uani 1 1 d . .
N4 N 0.2638(2) 0.38572(19) 0.05537(12) 0.0399(5) Uani 1 1 d . .
N5 N 0.0868(3) 0.2379(2) 0.01285(13) 0.0414(5) Uani 1 1 d . .
N6 N 0.4031(3) 0.0850(2) -0.16679(15) 0.0511(6) Uani 1 1 d . .
N7 N 0.5332(3) 0.2509(2) -0.10410(13) 0.0453(5) Uani 1 1 d . .
C1 C 0.2393(3) 0.5930(2) 0.19773(14) 0.0342(6) Uani 1 1 d . .
C2 C 0.1684(3) 0.6107(2) 0.26941(13) 0.0296(5) Uani 1 1 d . .
C3 C 0.0275(3) 0.6585(2) 0.26328(14) 0.0350(6) Uani 1 1 d . .
H3 H -0.023740 0.678523 0.214535 0.042 Uiso 1 1 calc R U
C4 C -0.0372(3) 0.6767(2) 0.32916(14) 0.0341(6) Uani 1 1 d . .
H4 H -0.131843 0.708888 0.324607 0.041 Uiso 1 1 calc R U
C5 C 0.0382(2) 0.6472(2) 0.40215(13) 0.0255(5) Uani 1 1 d . .
C6 C 0.1794(3) 0.5979(2) 0.40796(13) 0.0306(5) Uani 1 1 d . .
H6 H 0.230638 0.577147 0.456508 0.037 Uiso 1 1 calc R U
C7 C 0.2430(3) 0.5798(2) 0.34182(14) 0.0330(5) Uani 1 1 d . .
H7 H 0.337034 0.546516 0.345970 0.040 Uiso 1 1 calc R U
C8 C -0.0287(2) 0.6702(2) 0.47362(13) 0.0249(5) Uani 1 1 d . .
C9 C -0.2196(2) 0.7351(2) 0.53073(13) 0.0263(5) Uani 1 1 d . .
C10 C -0.0061(2) 0.6789(2) 0.60612(13) 0.0255(5) Uani 1 1 d . .
C11 C -0.3734(2) 0.7812(2) 0.52415(13) 0.0284(5) Uani 1 1 d . .
C12 C -0.4537(3) 0.8108(2) 0.45233(14) 0.0340(5) Uani 1 1 d . .
H12 H -0.412451 0.798294 0.407128 0.041 Uiso 1 1 calc R U
C13 C -0.5935(3) 0.8582(2) 0.44700(14) 0.0358(6) Uani 1 1 d . .
H13 H -0.646213 0.877400 0.398378 0.043 Uiso 1 1 calc R U
C14 C -0.6561(2) 0.8776(2) 0.51404(14) 0.0307(5) Uani 1 1 d . .
C15 C -0.5784(3) 0.8452(2) 0.58568(15) 0.0397(6) Uani 1 1 d . .
H15 H -0.621330 0.855497 0.630449 0.048 Uiso 1 1 calc R U
C16 C -0.4386(3) 0.7979(3) 0.59114(14) 0.0386(6) Uani 1 1 d . .
H16 H -0.387120 0.776857 0.639570 0.046 Uiso 1 1 calc R U
C17 C -0.8048(3) 0.9326(2) 0.50914(15) 0.0345(6) Uani 1 1 d . .
C18 C 0.0820(3) 0.6578(2) 0.68425(13) 0.0275(5) Uani 1 1 d . .
C19 C 0.0204(3) 0.6792(2) 0.75192(14) 0.0340(6) Uani 1 1 d . .
H19 H -0.074381 0.710939 0.748100 0.041 Uiso 1 1 calc R U
C20 C 0.0991(3) 0.6536(2) 0.82405(14) 0.0360(6) Uani 1 1 d . .
H20 H 0.057458 0.669254 0.868848 0.043 Uiso 1 1 calc R U
C21 C 0.2394(3) 0.6050(2) 0.83125(13) 0.0302(5) Uani 1 1 d . .
C22 C 0.3021(3) 0.5846(2) 0.76399(14) 0.0359(6) Uani 1 1 d . .
H22 H 0.396563 0.552104 0.767958 0.043 Uiso 1 1 calc R U
C23 C 0.2248(3) 0.6124(2) 0.69168(13) 0.0343(6) Uani 1 1 d . .
H23 H 0.268765 0.600571 0.647343 0.041 Uiso 1 1 calc R U
C24 C 0.3199(3) 0.5680(2) 0.90923(13) 0.0319(5) Uani 1 1 d . .
C25 C 0.2956(4) 0.2851(3) 0.09675(18) 0.0563(8) Uani 1 1 d . .
H25 H 0.379562 0.280879 0.136840 0.068 Uiso 1 1 calc R U
C26 C 0.1897(4) 0.1949(3) 0.07136(19) 0.0578(8) Uani 1 1 d . .
H26 H 0.186012 0.117483 0.089726 0.069 Uiso 1 1 calc R U
C27 C 0.1359(3) 0.3527(2) 0.00566(15) 0.0394(6) Uani 1 1 d . .
H27 H 0.085803 0.403101 -0.030093 0.047 Uiso 1 1 calc R U
C28 C -0.0498(3) 0.1719(3) -0.03390(16) 0.0446(6) Uani 1 1 d . .
H28A H -0.128915 0.229141 -0.043373 0.054 Uiso 1 1 calc R U
H28B H -0.083757 0.109487 -0.003384 0.054 Uiso 1 1 calc R U
C29 C -0.0291(3) 0.1113(2) -0.11216(16) 0.0421(6) Uani 1 1 d . .
C30 C -0.1564(4) 0.0755(3) -0.17023(18) 0.0531(7) Uani 1 1 d . .
H30 H -0.252254 0.091657 -0.160935 0.064 Uiso 1 1 calc R U
C31 C -0.1410(4) 0.0166(3) -0.24119(19) 0.0600(8) Uani 1 1 d . .
H31 H -0.226847 -0.008675 -0.279287 0.072 Uiso 1 1 calc R U
C32 C 0.0005(4) -0.0057(3) -0.25657(18) 0.0557(8) Uani 1 1 d . .
H32 H 0.009652 -0.046784 -0.304566 0.067 Uiso 1 1 calc R U
C33 C 0.1275(4) 0.0326(3) -0.20120(18) 0.0506(7) Uani 1 1 d . .
C34 C 0.1117(3) 0.0901(3) -0.12815(17) 0.0482(7) Uani 1 1 d . .
H34 H 0.197549 0.114349 -0.089878 0.058 Uiso 1 1 calc R U
C35 C 0.2819(4) 0.0114(3) -0.2202(2) 0.0687(10) Uani 1 1 d . .
H35A H 0.300838 -0.074845 -0.217665 0.082 Uiso 1 1 calc R U
H35B H 0.282098 0.030860 -0.273908 0.082 Uiso 1 1 calc R U
C36 C 0.4396(3) 0.2054(3) -0.16742(17) 0.0512(7) Uani 1 1 d . .
H36 H 0.401774 0.251205 -0.208876 0.061 Uiso 1 1 calc R U
C37 C 0.5553(4) 0.1556(3) -0.05742(19) 0.0554(8) Uani 1 1 d . .
H37 H 0.615247 0.160958 -0.007035 0.066 Uiso 1 1 calc R U
C38 C 0.4772(4) 0.0529(3) -0.0954(2) 0.0619(8) Uani 1 1 d . .
H38 H 0.474318 -0.024439 -0.076904 0.074 Uiso 1 1 calc R U
H3A H -0.963(3) 0.982(3) 0.437(2) 0.093 Uiso 1 1 d D U

loop_
_atom_site_aniso_label
_atom_site_aniso_U_11
_atom_site_aniso_U_22
_atom_site_aniso_U_33
_atom_site_aniso_U_23
_atom_site_aniso_U_13
_atom_site_aniso_U_12
Co1 0.0315(2) 0.0490(2) 0.01859(18) 0.00485(14) 0.00716(13) 0.01359(15)
O1 0.0408(10) 0.0753(13) 0.0291(10) 0.0051(9) 0.0148(8) 0.0183(9)
O2 0.0463(10) 0.0615(12) 0.0237(9) 0.0078(8) 0.0129(8) 0.0168(9)
O3 0.0349(10) 0.0741(14) 0.0479(12) 0.0080(10) 0.0049(9) 0.0241(10)
O4 0.0425(11) 0.0741(14) 0.0491(12) 0.0089(10) 0.0194(9) 0.0292(10)
O5 0.0541(11) 0.0583(11) 0.0178(8) 0.0056(8) 0.0077(8) 0.0205(9)
O6 0.0400(10) 0.0910(15) 0.0319(10) 0.0176(10) 0.0086(8) 0.0346(10)
N1 0.0272(10) 0.0448(11) 0.0213(10) 0.0048(8) 0.0056(8) 0.0117(9)
N2 0.0288(10) 0.0398(11) 0.0208(10) 0.0043(8) 0.0072(8) 0.0134(8)
N3 0.0280(10) 0.0372(10) 0.0198(10) 0.0052(8) 0.0080(8) 0.0114(8)
N4 0.0463(13) 0.0447(12) 0.0294(11) 0.0049(9) 0.0066(10) 0.0107(10)
N5 0.0476(13) 0.0443(13) 0.0337(12) 0.0026(10) 0.0105(10) 0.0082(10)
N6 0.0526(15) 0.0552(15) 0.0461(14) -0.0041(11) 0.0153(12) 0.0025(12)
N7 0.0415(13) 0.0578(14) 0.0385(13) 0.0053(11) 0.0116(10) 0.0074(11)
C1 0.0397(14) 0.0417(14) 0.0240(13) 0.0034(10) 0.0119(11) 0.0082(11)
C2 0.0341(13) 0.0344(12) 0.0225(12) 0.0008(9) 0.0111(10) 0.0044(10)
C3 0.0378(13) 0.0519(15) 0.0182(11) 0.0096(10) 0.0066(10) 0.0157(11)
C4 0.0313(12) 0.0502(15) 0.0243(12) 0.0085(10) 0.0083(10) 0.0177(11)
C5 0.0264(11) 0.0312(12) 0.0201(11) 0.0012(9) 0.0072(9) 0.0047(9)
C6 0.0290(12) 0.0444(14) 0.0194(11) 0.0057(10) 0.0043(9) 0.0099(10)
C7 0.0277(12) 0.0485(14) 0.0253(12) 0.0033(10) 0.0089(10) 0.0134(11)
C8 0.0266(11) 0.0303(11) 0.0190(11) 0.0040(9) 0.0055(9) 0.0077(9)
C9 0.0275(11) 0.0314(12) 0.0211(11) 0.0030(9) 0.0063(9) 0.0075(9)
C10 0.0266(11) 0.0313(11) 0.0205(11) 0.0046(9) 0.0071(9) 0.0077(9)
C11 0.0255(11) 0.0350(12) 0.0258(12) 0.0024(9) 0.0065(9) 0.0089(10)
C12 0.0319(13) 0.0482(14) 0.0240(12) 0.0051(10) 0.0077(10) 0.0120(11)
C13 0.0300(12) 0.0495(15) 0.0271(13) 0.0048(11) 0.0005(10) 0.0116(11)
C14 0.0219(11) 0.0338(12) 0.0367(13) 0.0017(10) 0.0059(10) 0.0071(9)
C15 0.0360(14) 0.0575(16) 0.0318(14) 0.0083(12) 0.0168(11) 0.0181(12)
C16 0.0362(14) 0.0588(16) 0.0250(12) 0.0117(11) 0.0089(10) 0.0190(12)
C17 0.0266(12) 0.0361(13) 0.0409(15) 0.0026(11) 0.0057(11) 0.0078(10)
C18 0.0306(12) 0.0351(12) 0.0184(11) 0.0043(9) 0.0063(9) 0.0095(10)
C19 0.0313(12) 0.0499(14) 0.0245(12) 0.0062(10) 0.0096(10) 0.0200(11)
C20 0.0376(13) 0.0559(16) 0.0187(11) 0.0038(10) 0.0123(10) 0.0191(12)
C21 0.0304(12) 0.0422(13) 0.0188(11) 0.0049(9) 0.0045(9) 0.0091(10)
C22 0.0283(12) 0.0578(16) 0.0238(12) 0.0065(11) 0.0062(10) 0.0173(11)
C23 0.0326(13) 0.0558(15) 0.0185(12) 0.0062(10) 0.0114(10) 0.0136(11)
C24 0.0298(12) 0.0459(14) 0.0207(12) 0.0062(10) 0.0041(10) 0.0058(11)
C25 0.063(2) 0.0535(18) 0.0467(17) 0.0115(14) -0.0086(15) 0.0134(15)
C26 0.073(2) 0.0443(16) 0.0527(19) 0.0178(14) -0.0033(16) 0.0065(15)
C27 0.0476(15) 0.0436(15) 0.0289(13) 0.0060(11) 0.0098(12) 0.0104(12)
C28 0.0450(15) 0.0492(16) 0.0408(15) 0.0051(12) 0.0106(12) 0.0051(12)
C29 0.0493(16) 0.0390(14) 0.0378(15) 0.0056(11) 0.0070(12) 0.0036(12)
C30 0.0495(17) 0.0579(18) 0.0515(18) 0.0115(14) 0.0060(14) 0.0027(14)
C31 0.066(2) 0.065(2) 0.0421(18) 0.0043(15) -0.0039(15) -0.0058(16)
C32 0.074(2) 0.0501(17) 0.0399(17) -0.0044(13) 0.0091(15) -0.0057(16)
C33 0.0608(19) 0.0454(16) 0.0448(17) -0.0038(13) 0.0128(14) -0.0006(14)
C34 0.0474(16) 0.0515(16) 0.0430(16) -0.0073(13) 0.0076(13) 0.0006(13)
C35 0.072(2) 0.073(2) 0.060(2) -0.0219(17) 0.0234(18) -0.0016(18)
C36 0.0549(18) 0.0628(19) 0.0371(16) 0.0041(14) 0.0107(14) 0.0110(15)
C37 0.0523(18) 0.066(2) 0.0492(18) 0.0176(15) 0.0077(14) 0.0027(15)
C38 0.064(2) 0.063(2) 0.061(2) 0.0153(17) 0.0154(17) 0.0057(17)

loop_
_atom_type_symbol
_atom_type_description
_atom_type_scat_dispersion_real
_atom_type_scat_dispersion_imag
_atom_type_scat_source
C C 0.0033 0.0016 'International Tables Vol C Tables 4.2.6.8 and 6.1.1.4'
H H 0.0000 0.0000 'International Tables Vol C Tables 4.2.6.8 and 6.1.1.4'
Co Co 0.3494 0.9721 'International Tables Vol C Tables 4.2.6.8 and 6.1.1.4'
N N 0.0061 0.0033 'International Tables Vol C Tables 4.2.6.8 and 6.1.1.4'
O O 0.0106 0.0060 'International Tables Vol C Tables 4.2.6.8 and 6.1.1.4'

loop_
_geom_angle_atom_site_label_1
_geom_angle_atom_site_label_2
_geom_angle_atom_site_label_3
_geom_angle
_geom_angle_site_symmetry_1
_geom_angle_site_symmetry_3
O6 Co1 O5 115.23(7) 2_666 1_554
O6 Co1 N4 93.07(9) 2_666 .
O5 Co1 N4 91.25(8) 1_554 .
O6 Co1 N7 89.16(9) 2_666 2_665
O5 Co1 N7 87.29(8) 1_554 2_665
N4 Co1 N7 177.70(8) . 2_665
O6 Co1 O1 91.72(7) 2_666 .
O5 Co1 O1 152.73(7) 1_554 .
N4 Co1 O1 91.39(8) . .
N7 Co1 O1 89.09(8) 2_665 .
O6 Co1 O2 151.09(7) 2_666 .
O5 Co1 O2 93.67(7) 1_554 .
N4 Co1 O2 86.66(8) . .
N7 Co1 O2 91.65(8) 2_665 .
O1 Co1 O2 59.41(6) . .
C1 O1 Co1 90.95(14) . .
C1 O2 Co1 88.86(14) . .
C17 O3 H3A 119(3) . .
C24 O5 Co1 122.34(15) . 1_556
C24 O6 Co1 160.3(2) . 2_666
C9 N1 C8 114.92(18) . .
C9 N2 C10 115.21(18) . .
C8 N3 C10 115.16(18) . .
C27 N4 C25 104.7(2) . .
C27 N4 Co1 126.40(17) . .
C25 N4 Co1 127.88(19) . .
C27 N5 C26 106.8(2) . .
C27 N5 C28 126.0(2) . .
C26 N5 C28 127.2(2) . .
C36 N6 C38 105.9(3) . .
C36 N6 C35 127.0(3) . .
C38 N6 C35 125.5(3) . .
C36 N7 C37 105.1(3) . .
C36 N7 Co1 126.5(2) . 2_665
C37 N7 Co1 128.4(2) . 2_665
O2 C1 O1 120.8(2) . .
O2 C1 C2 120.4(2) . .
O1 C1 C2 118.8(2) . .
C7 C2 C3 119.5(2) . .
C7 C2 C1 120.5(2) . .
C3 C2 C1 120.0(2) . .
C4 C3 C2 120.3(2) . .
C4 C3 H3 119.9 . .
C2 C3 H3 119.9 . .
C3 C4 C5 120.4(2) . .
C3 C4 H4 119.8 . .
C5 C4 H4 119.8 . .
C4 C5 C6 119.2(2) . .
C4 C5 C8 120.57(19) . .
C6 C5 C8 120.22(19) . .
C7 C6 C5 120.1(2) . .
C7 C6 H6 120.0 . .
C5 C6 H6 120.0 . .
C6 C7 C2 120.6(2) . .
C6 C7 H7 119.7 . .
C2 C7 H7 119.7 . .
N3 C8 N1 124.85(19) . .
N3 C8 C5 117.41(19) . .
N1 C8 C5 117.73(19) . .
N2 C9 N1 125.1(2) . .
N2 C9 C11 117.29(19) . .
N1 C9 C11 117.60(19) . .
N2 C10 N3 124.71(19) . .
N2 C10 C18 117.88(19) . .
N3 C10 C18 117.41(19) . .
C12 C11 C16 118.8(2) . .
C12 C11 C9 121.0(2) . .
C16 C11 C9 120.2(2) . .
C13 C12 C11 120.9(2) . .
C13 C12 H12 119.6 . .
C11 C12 H12 119.6 . .
C12 C13 C14 120.1(2) . .
C12 C13 H13 119.9 . .
C14 C13 H13 119.9 . .
C15 C14 C13 119.4(2) . .
C15 C14 C17 120.3(2) . .
C13 C14 C17 120.4(2) . .
C16 C15 C14 120.6(2) . .
C16 C15 H15 119.7 . .
C14 C15 H15 119.7 . .
C15 C16 C11 120.2(2) . .
C15 C16 H16 119.9 . .
C11 C16 H16 119.9 . .
O4 C17 O3 123.1(2) . .
O4 C17 C14 119.5(2) . .
O3 C17 C14 117.4(2) . .
C23 C18 C19 118.8(2) . .
C23 C18 C10 120.93(19) . .
C19 C18 C10 120.3(2) . .
C20 C19 C18 120.3(2) . .
C20 C19 H19 119.9 . .
C18 C19 H19 119.9 . .
C19 C20 C21 121.1(2) . .
C19 C20 H20 119.5 . .
C21 C20 H20 119.5 . .
C20 C21 C22 118.9(2) . .
C20 C21 C24 120.9(2) . .
C22 C21 C24 120.1(2) . .
C23 C22 C21 120.2(2) . .
C23 C22 H22 119.9 . .
C21 C22 H22 119.9 . .
C22 C23 C18 120.7(2) . .
C22 C23 H23 119.6 . .
C18 C23 H23 119.6 . .
O6 C24 O5 124.5(2) . .
O6 C24 C21 118.0(2) . .
O5 C24 C21 117.4(2) . .
C26 C25 N4 110.3(3) . .
C26 C25 H25 124.8 . .
N4 C25 H25 124.8 . .
C25 C26 N5 106.5(3) . .
C25 C26 H26 126.7 . .
N5 C26 H26 126.7 . .
N4 C27 N5 111.7(2) . .
N4 C27 H27 124.1 . .
N5 C27 H27 124.1 . .
N5 C28 C29 114.1(2) . .
N5 C28 H28A 108.7 . .
C29 C28 H28A 108.7 . .
N5 C28 H28B 108.7 . .
C29 C28 H28B 108.7 . .
H28A C28 H28B 107.6 . .
C34 C29 C30 118.9(3) . .
C34 C29 C28 122.2(2) . .
C30 C29 C28 119.0(3) . .
C31 C30 C29 120.2(3) . .
C31 C30 H30 119.9 . .
C29 C30 H30 119.9 . .
C30 C31 C32 120.6(3) . .
C30 C31 H31 119.7 . .
C32 C31 H31 119.7 . .
C33 C32 C31 120.1(3) . .
C33 C32 H32 120.0 . .
C31 C32 H32 120.0 . .
C32 C33 C34 119.3(3) . .
C32 C33 C35 119.3(3) . .
C34 C33 C35 121.4(3) . .
C29 C34 C33 120.9(3) . .
C29 C34 H34 119.5 . .
C33 C34 H34 119.5 . .
N6 C35 C33 112.8(2) . .
N6 C35 H35A 109.0 . .
C33 C35 H35A 109.0 . .
N6 C35 H35B 109.0 . .
C33 C35 H35B 109.0 . .
H35A C35 H35B 107.8 . .
N7 C36 N6 112.8(3) . .
N7 C36 H36 123.6 . .
N6 C36 H36 123.6 . .
C38 C37 N7 109.9(3) . .
C38 C37 H37 125.1 . .
N7 C37 H37 125.1 . .
C37 C38 N6 106.3(3) . .
C37 C38 H38 126.8 . .
N6 C38 H38 126.8 . .

loop_
_geom_bond_atom_site_label_1
_geom_bond_atom_site_label_2
_geom_bond_distance
_geom_bond_site_symmetry_2
Co1 O6 2.0104(18) 2_666
Co1 O5 2.0430(17) 1_554
Co1 N4 2.097(2) .
Co1 N7 2.150(2) 2_665
Co1 O1 2.1739(18) .
Co1 O2 2.2269(17) .
O1 C1 1.261(3) .
O2 C1 1.248(3) .
O3 C17 1.261(3) .
O3 H3A 0.863(19) .
O4 C17 1.257(3) .
O5 C24 1.253(3) .
O6 C24 1.234(3) .
N1 C9 1.334(3) .
N1 C8 1.340(3) .
N2 C9 1.333(3) .
N2 C10 1.335(3) .
N3 C8 1.334(3) .
N3 C10 1.339(3) .
N4 C27 1.316(3) .
N4 C25 1.375(4) .
N5 C27 1.335(3) .
N5 C26 1.368(3) .
N5 C28 1.461(3) .
N6 C36 1.345(4) .
N6 C38 1.370(4) .
N6 C35 1.451(4) .
N7 C36 1.295(4) .
N7 C37 1.371(4) .
C1 C2 1.502(3) .
C2 C7 1.382(3) .
C2 C3 1.385(3) .
C3 C4 1.379(3) .
C3 H3 0.9300 .
C4 C5 1.387(3) .
C4 H4 0.9300 .
C5 C6 1.395(3) .
C5 C8 1.483(3) .
C6 C7 1.378(3) .
C6 H6 0.9300 .
C7 H7 0.9300 .
C9 C11 1.484(3) .
C10 C18 1.474(3) .
C11 C12 1.386(3) .
C11 C16 1.398(3) .
C12 C13 1.375(3) .
C12 H12 0.9300 .
C13 C14 1.388(3) .
C13 H13 0.9300 .
C14 C15 1.386(3) .
C14 C17 1.485(3) .
C15 C16 1.374(3) .
C15 H15 0.9300 .
C16 H16 0.9300 .
C18 C23 1.389(3) .
C18 C19 1.395(3) .
C19 C20 1.371(3) .
C19 H19 0.9300 .
C20 C21 1.382(3) .
C20 H20 0.9300 .
C21 C22 1.393(3) .
C21 C24 1.503(3) .
C22 C23 1.377(3) .
C22 H22 0.9300 .
C23 H23 0.9300 .
C25 C26 1.327(4) .
C25 H25 0.9300 .
C26 H26 0.9300 .
C27 H27 0.9300 .
C28 C29 1.505(4) .
C28 H28A 0.9700 .
C28 H28B 0.9700 .
C29 C34 1.374(4) .
C29 C30 1.391(4) .
C30 C31 1.372(4) .
C30 H30 0.9300 .
C31 C32 1.380(5) .
C31 H31 0.9300 .
C32 C33 1.370(4) .
C32 H32 0.9300 .
C33 C34 1.399(4) .
C33 C35 1.513(4) .
C34 H34 0.9300 .
C35 H35A 0.9700 .
C35 H35B 0.9700 .
C36 H36 0.9300 .
C37 C38 1.348(5) .
C37 H37 0.9300 .
C38 H38 0.9300 .

loop_
_geom_torsion_atom_site_label_1
_geom_torsion_atom_site_label_2
_geom_torsion_atom_site_label_3
_geom_torsion_atom_site_label_4
_geom_torsion
_geom_torsion_site_symmetry_1
Co1 O2 C1 O1 0.5(2) .
Co1 O2 C1 C2 179.1(2) .
Co1 O1 C1 O2 -0.5(3) .
Co1 O1 C1 C2 -179.2(2) .
O2 C1 C2 C7 176.1(2) .
O1 C1 C2 C7 -5.3(4) .
O2 C1 C2 C3 -4.1(4) .
O1 C1 C2 C3 174.5(2) .
C7 C2 C3 C4 0.8(4) .
C1 C2 C3 C4 -179.0(2) .
C2 C3 C4 C5 0.0(4) .
C3 C4 C5 C6 -0.6(4) .
C3 C4 C5 C8 178.1(2) .
C4 C5 C6 C7 0.5(4) .
C8 C5 C6 C7 -178.2(2) .
C5 C6 C7 C2 0.3(4) .
C3 C2 C7 C6 -0.9(4) .
C1 C2 C7 C6 178.9(2) .
C10 N3 C8 N1 -1.8(3) .
C10 N3 C8 C5 176.81(19) .
C9 N1 C8 N3 1.6(3) .
C9 N1 C8 C5 -177.0(2) .
C4 C5 C8 N3 -173.5(2) .
C6 C5 C8 N3 5.2(3) .
C4 C5 C8 N1 5.2(3) .
C6 C5 C8 N1 -176.1(2) .
C10 N2 C9 N1 -1.8(3) .
C10 N2 C9 C11 178.95(19) .
C8 N1 C9 N2 0.4(3) .
C8 N1 C9 C11 179.59(19) .
C9 N2 C10 N3 1.6(3) .
C9 N2 C10 C18 -177.4(2) .
C8 N3 C10 N2 0.1(3) .
C8 N3 C10 C18 179.1(2) .
N2 C9 C11 C12 172.3(2) .
N1 C9 C11 C12 -7.0(3) .
N2 C9 C11 C16 -6.5(3) .
N1 C9 C11 C16 174.2(2) .
C16 C11 C12 C13 1.5(4) .
C9 C11 C12 C13 -177.3(2) .
C11 C12 C13 C14 0.2(4) .
C12 C13 C14 C15 -1.9(4) .
C12 C13 C14 C17 178.0(2) .
C13 C14 C15 C16 2.0(4) .
C17 C14 C15 C16 -177.9(2) .
C14 C15 C16 C11 -0.4(4) .
C12 C11 C16 C15 -1.4(4) .
C9 C11 C16 C15 177.4(2) .
C15 C14 C17 O4 3.6(4) .
C13 C14 C17 O4 -176.4(2) .
C15 C14 C17 O3 -177.3(2) .
C13 C14 C17 O3 2.7(3) .
N2 C10 C18 C23 179.9(2) .
N3 C10 C18 C23 0.8(3) .
N2 C10 C18 C19 2.2(3) .
N3 C10 C18 C19 -176.8(2) .
C23 C18 C19 C20 -1.1(4) .
C10 C18 C19 C20 176.6(2) .
C18 C19 C20 C21 -0.8(4) .
C19 C20 C21 C22 1.4(4) .
C19 C20 C21 C24 -175.3(2) .
C20 C21 C22 C23 -0.2(4) .
C24 C21 C22 C23 176.6(2) .
C21 C22 C23 C18 -1.7(4) .
C19 C18 C23 C22 2.4(4) .
C10 C18 C23 C22 -175.4(2) .
Co1 O6 C24 O5 -80.5(6) 2_666
Co1 O6 C24 C21 102.0(5) 2_666
Co1 O5 C24 O6 1.1(4) 1_556
Co1 O5 C24 C21 178.53(16) 1_556
C20 C21 C24 O6 161.3(3) .
C22 C21 C24 O6 -15.4(4) .
C20 C21 C24 O5 -16.3(4) .
C22 C21 C24 O5 167.0(2) .
C27 N4 C25 C26 0.6(4) .
Co1 N4 C25 C26 169.3(2) .
N4 C25 C26 N5 -0.4(4) .
C27 N5 C26 C25 0.0(4) .
C28 N5 C26 C25 179.4(3) .
C25 N4 C27 N5 -0.6(3) .
Co1 N4 C27 N5 -169.50(16) .
C26 N5 C27 N4 0.4(3) .
C28 N5 C27 N4 -179.0(2) .
C27 N5 C28 C29 83.9(3) .
C26 N5 C28 C29 -95.3(3) .
N5 C28 C29 C34 17.5(4) .
N5 C28 C29 C30 -162.5(2) .
C34 C29 C30 C31 2.1(4) .
C28 C29 C30 C31 -177.9(3) .
C29 C30 C31 C32 -1.4(5) .
C30 C31 C32 C33 -0.9(5) .
C31 C32 C33 C34 2.4(5) .
C31 C32 C33 C35 -177.8(3) .
C30 C29 C34 C33 -0.5(4) .
C28 C29 C34 C33 179.4(3) .
C32 C33 C34 C29 -1.7(5) .
C35 C33 C34 C29 178.6(3) .
C36 N6 C35 C33 -76.9(4) .
C38 N6 C35 C33 86.3(4) .
C32 C33 C35 N6 164.0(3) .
C34 C33 C35 N6 -16.2(5) .
C37 N7 C36 N6 -2.4(3) .
Co1 N7 C36 N6 177.10(17) 2_665
C38 N6 C36 N7 1.9(3) .
C35 N6 C36 N7 167.6(3) .
C36 N7 C37 C38 2.0(4) .
Co1 N7 C37 C38 -177.5(2) 2_665
N7 C37 C38 N6 -0.9(4) .
C36 N6 C38 C37 -0.5(3) .
C35 N6 C38 C37 -166.6(3) .
